data_2021292
loop_
_publ_author_name
'Owczarzak, Agata'
'Przyby\/l, Anna K.'
'Kubicki, Maciej'

_publ_section_title
;
 Different cationic forms of (--)-cytisine in the crystal structures of
 its simple inorganic salts
;
_journal_coeditor_code YF3149
_journal_issue 11
_journal_name_full 'Acta Crystallographica Section C'
_journal_page_first
;
;
_journal_paper_doi 10.1107/S2053229618012585
_journal_volume 74
_journal_year 2018
_chemical_absolute_configuration rmad
_chemical_formula_iupac 'C11 H16 N2 O 2+, 2Cl -, 3H2 O'
_chemical_formula_moiety 'C11 H16 N2 O 2+, 2(Cl -), 3(H2 O)'
_chemical_formula_sum 'C11 H22 Cl2 N2 O4'
_chemical_formula_weight 317.20
_chemical_name_common
;
Cytisinediium dichloride trihydrate
;
_chemical_name_systematic
;
6-Oxidaniumylidene-7,11-diazatricyclo[7.3.1.0^{2,7}]trideca-2,4-dien-11-ium
dichloride trihydrate
;
_space_group_crystal_system monoclinic
_space_group_IT_number 4
_space_group_name_Hall 'P 2yb'
_space_group_name_H-M_alt 'P 1 21 1'
_symmetry_space_group_name_Hall 'P 2yb'
_symmetry_space_group_name_H-M 'P 1 21 1'
_atom_sites_solution_hydrogens mixed
_audit_creation_method SHELXL-2013
_cell_angle_alpha 90
_cell_angle_beta 119.027(6)
_cell_angle_gamma 90
_cell_formula_units_Z 2
_cell_length_a 7.3551(3)
_cell_length_b 16.5198(5)
_cell_length_c 7.4476(3)
_cell_measurement_reflns_used 1986
_cell_measurement_temperature 295(2)
_cell_measurement_theta_max 25.7940
_cell_measurement_theta_min 3.4240
_cell_volume 791.25(7)
_computing_cell_refinement
;
CrysAlis PRO (Rigaku OD, 2015)
;
_computing_data_collection
;
CrysAlis PRO (Rigaku OD, 2015)
;
_computing_data_reduction
;
CrysAlis PRO (Rigaku OD, 2015)
;
_computing_molecular_graphics
;
Mercury (Macrae <i>et al.</i>,  2008)
;
_computing_publication_material
;
SHELXL2013 (Sheldrick, 2015b)
;
_computing_structure_refinement
;
SHELXL2013 (Sheldrick, 2015b)
;
_computing_structure_solution
;
SHELXT (Sheldrick, 2015a)
;
_diffrn_ambient_temperature 295(2)
_diffrn_detector 'CCD plate'
_diffrn_detector_area_resol_mean 16.2413
_diffrn_measured_fraction_theta_full 0.997
_diffrn_measured_fraction_theta_max 0.953
_diffrn_measurement_device 'four-circle diffractometer'
_diffrn_measurement_device_type 'Agilent Xcalibur Eos'
_diffrn_measurement_method '\w scan'
_diffrn_radiation_monochromator graphite
_diffrn_radiation_probe x-ray
_diffrn_radiation_type 'Mo K\a'
_diffrn_radiation_wavelength 0.71073
_diffrn_reflns_av_R_equivalents 0.0200
_diffrn_reflns_av_unetI/netI 0.0308
_diffrn_reflns_limit_h_max 8
_diffrn_reflns_limit_h_min -9
_diffrn_reflns_limit_k_max 20
_diffrn_reflns_limit_k_min -20
_diffrn_reflns_limit_l_max 9
_diffrn_reflns_limit_l_min -8
_diffrn_reflns_number 4851
_diffrn_reflns_theta_full 25.000
_diffrn_reflns_theta_max 26.356
_diffrn_reflns_theta_min 3.363
_diffrn_source 'fine-focus sealed X-ray tube'
_exptl_absorpt_coefficient_mu 0.421
_exptl_absorpt_correction_T_max 1.00000
_exptl_absorpt_correction_T_min 0.94203
_exptl_absorpt_correction_type multi-scan
_exptl_absorpt_process_details
;
(CrysAlis PRO; Rigaku OD, 2015)
;
_exptl_crystal_colour colourless
_exptl_crystal_density_diffrn 1.331
_exptl_crystal_description prism
_exptl_crystal_F_000 336
_exptl_crystal_size_max 0.4
_exptl_crystal_size_mid 0.15
_exptl_crystal_size_min 0.15
_refine_diff_density_max 0.143
_refine_diff_density_min -0.161
_refine_ls_abs_structure_details
;
Flack <i>x</i> determined using 901 quotients [(I+)-(I-)]/[(I+)+(I-)]
(Parsons & Flack, 2004)
;
_refine_ls_abs_structure_Flack -0.01(3)
_refine_ls_extinction_method none
_refine_ls_goodness_of_fit_ref 1.082
_refine_ls_hydrogen_treatment mixed
_refine_ls_matrix_type full
_refine_ls_number_parameters 210
_refine_ls_number_reflns 2643
_refine_ls_number_restraints 7
_refine_ls_restrained_S_all 1.081
_refine_ls_R_factor_all 0.0345
_refine_ls_R_factor_gt 0.0296
_refine_ls_shift/su_max 0.001
_refine_ls_shift/su_mean 0.000
_refine_ls_structure_factor_coef Fsqd
_refine_ls_weighting_details 'w=1/[\s^2^(Fo^2^)+(0.0324P)^2^+0.0216P] where P=(Fo^2^+2Fc^2^)/3'
_refine_ls_weighting_scheme calc
_refine_ls_wR_factor_gt 0.0661
_refine_ls_wR_factor_ref 0.0684
_reflns_number_gt 2403
_reflns_number_total 2643
_reflns_threshold_expression 'I > 2\s(I)'
_cod_data_source_file yf3149sup1.cif
_cod_data_source_block 13
_cod_database_code 2021292
_shelx_space_group_comment
;
The symmetry employed for this shelxl refinement is uniquely defined
by the following loop, which should always be used as a source of
symmetry information in preference to the above space-group names.
They are only intended as comments.
;
_shelxl_version_number .2013

loop_
_space_group_symop_operation_xyz
'x, y, z'
'-x, y+1/2, -z'

loop_
_atom_site_type_symbol
_atom_site_label
_atom_site_fract_x
_atom_site_fract_y
_atom_site_fract_z
_atom_site_U_iso_or_equiv
_atom_site_adp_type
_atom_site_calc_flag
_atom_site_occupancy
N N1 0.1622(3) 0.50156(14) 0.5201(3) 0.0306(5) Uani d 1
C C2 0.3236(4) 0.54985(17) 0.5487(4) 0.0337(6) Uani d 1
O O2 0.5090(3) 0.52106(14) 0.6756(3) 0.0458(5) Uani d 1
H H2 0.602(8) 0.557(3) 0.687(8) 0.094(15) Uiso d 1
C C3 0.2874(5) 0.62279(19) 0.4450(5) 0.0425(7) Uani d 1
H H3 0.3980 0.6547 0.4598 0.051 Uiso calc 1
C C4 0.0886(6) 0.64711(19) 0.3216(5) 0.0485(8) Uani d 1
H H4 0.0627 0.6956 0.2500 0.058 Uiso calc 1
C C5 -0.0755(5) 0.60008(19) 0.3019(5) 0.0473(8) Uani d 1
H H5 -0.2112 0.6183 0.2217 0.057 Uiso calc 1
C C6 -0.0397(4) 0.52670(19) 0.3997(4) 0.0348(6) Uani d 1
C C7 -0.2131(4) 0.4717(2) 0.3732(4) 0.0421(7) Uani d 1
H H7 -0.3287 0.5056 0.3589 0.050 Uiso calc 1
C C8 -0.1506(5) 0.4171(2) 0.5573(5) 0.0496(8) Uani d 1
H H8A -0.2651 0.3821 0.5364 0.060 Uiso calc 1
H H8B -0.1099 0.4489 0.6804 0.060 Uiso calc 1
C C9 0.0321(5) 0.36725(19) 0.5766(4) 0.0429(7) Uani d 1
H H9 0.0728 0.3306 0.6934 0.051 Uiso calc 1
C C10 0.2171(4) 0.42232(19) 0.6287(4) 0.0372(6) Uani d 1
H H10A 0.2891 0.4322 0.7755 0.045 Uiso calc 1
H H10B 0.3129 0.3943 0.5953 0.045 Uiso calc 1
C C11 -0.0326(5) 0.3147(2) 0.3876(5) 0.0490(8) Uani d 1
H H11A 0.0884 0.2866 0.3994 0.059 Uiso calc 1
H H11B -0.1314 0.2744 0.3813 0.059 Uiso calc 1
N N12 -0.1284(4) 0.36292(18) 0.1948(4) 0.0414(6) Uani d 1
H H12A -0.037(5) 0.389(2) 0.179(5) 0.044(9) Uiso d 1
H H12B -0.195(6) 0.330(3) 0.103(6) 0.064(12) Uiso d 1
C C13 -0.2899(4) 0.4218(2) 0.1774(5) 0.0452(8) Uani d 1
H H13A -0.320(6) 0.457(2) 0.060(6) 0.059(10) Uiso d 1
H H13B -0.404(6) 0.393(2) 0.162(5) 0.045(8) Uiso d 1
Cl Cl1 0.22573(12) 0.43250(5) 0.13765(12) 0.0490(2) Uani d 1
Cl Cl2 0.56129(14) 0.24998(6) 0.85358(13) 0.0613(3) Uani d 1
O O1W 0.1898(4) 0.59470(17) 0.9000(4) 0.0638(7) Uani d 1
H H1W1 0.227(7) 0.559(2) 0.991(6) 0.077 Uiso d 1
H H1W2 0.268(6) 0.629(2) 0.985(6) 0.077 Uiso d 1
O O2W 0.6926(6) 0.7494(2) 0.9064(7) 0.0972(10) Uani d 1
H H2W1 0.630(8) 0.745(4) 0.974(7) 0.117 Uiso d 1
H H2W2 0.699(9) 0.7965(19) 0.875(9) 0.117 Uiso d 1
O O3W 0.7793(4) 0.62434(17) 0.7327(4) 0.0635(7) Uani d 1
H H3W1 0.903(4) 0.613(3) 0.785(6) 0.076 Uiso d 1
H H3W2 0.752(6) 0.659(2) 0.799(6) 0.076 Uiso d 1

loop_
_atom_site_aniso_label
_atom_site_aniso_U_11
_atom_site_aniso_U_22
_atom_site_aniso_U_33
_atom_site_aniso_U_12
_atom_site_aniso_U_13
_atom_site_aniso_U_23
N1 0.0299(11) 0.0332(12) 0.0269(11) 0.0021(9) 0.0125(9) -0.0003(9)
C2 0.0331(14) 0.0351(15) 0.0319(14) -0.0003(13) 0.0149(12) -0.0030(12)
O2 0.0297(11) 0.0467(13) 0.0519(12) -0.0036(10) 0.0126(10) 0.0029(10)
C3 0.0503(18) 0.0357(16) 0.0418(15) -0.0043(14) 0.0227(14) -0.0019(14)
C4 0.063(2) 0.0328(16) 0.0454(18) 0.0071(15) 0.0224(16) 0.0044(14)
C5 0.0398(17) 0.0468(19) 0.0438(16) 0.0155(15) 0.0112(13) 0.0038(16)
C6 0.0286(14) 0.0431(16) 0.0308(13) 0.0071(13) 0.0130(12) -0.0037(13)
C7 0.0281(14) 0.0554(19) 0.0435(17) 0.0049(14) 0.0180(13) -0.0028(14)
C8 0.0428(16) 0.070(2) 0.0440(16) -0.0104(17) 0.0275(13) -0.0047(16)
C9 0.0417(17) 0.0445(18) 0.0374(15) -0.0084(14) 0.0152(13) 0.0087(14)
C10 0.0336(13) 0.0378(16) 0.0351(13) 0.0028(13) 0.0126(11) 0.0068(13)
C11 0.0469(18) 0.0415(18) 0.0533(18) -0.0049(15) 0.0202(16) 0.0004(15)
N12 0.0345(13) 0.0485(16) 0.0411(14) -0.0103(13) 0.0183(11) -0.0101(13)
C13 0.0269(14) 0.059(2) 0.0446(17) -0.0050(15) 0.0131(12) -0.0044(17)
Cl1 0.0497(4) 0.0523(5) 0.0591(4) -0.0031(4) 0.0375(4) -0.0058(4)
Cl2 0.0582(5) 0.0504(5) 0.0594(5) 0.0066(4) 0.0160(4) -0.0179(4)
O1W 0.0672(17) 0.0614(18) 0.0577(16) -0.0083(13) 0.0262(14) -0.0081(13)
O2W 0.131(3) 0.0474(16) 0.154(3) 0.007(2) 0.102(2) 0.001(2)
O3W 0.0458(13) 0.0596(17) 0.0819(19) -0.0126(13) 0.0284(14) -0.0159(14)

loop_
_atom_type_symbol
_atom_type_description
_atom_type_scat_dispersion_real
_atom_type_scat_dispersion_imag
_atom_type_scat_source
C C 0.0033 0.0016 'International Tables Vol C Tables 4.2.6.8 and 6.1.1.4'
H H 0.0000 0.0000 'International Tables Vol C Tables 4.2.6.8 and 6.1.1.4'
N N 0.0061 0.0033 'International Tables Vol C Tables 4.2.6.8 and 6.1.1.4'
O O 0.0106 0.0060 'International Tables Vol C Tables 4.2.6.8 and 6.1.1.4'
Cl Cl 0.1484 0.1585 'International Tables Vol C Tables 4.2.6.8 and 6.1.1.4'

loop_
_geom_angle_atom_site_label_1
_geom_angle_atom_site_label_2
_geom_angle_atom_site_label_3
_geom_angle
C2 N1 C6 120.7(2)
C2 N1 C10 116.4(2)
C6 N1 C10 122.9(2)
O2 C2 N1 115.0(2)
O2 C2 C3 124.6(3)
N1 C2 C3 120.4(2)
C2 O2 H2 108(3)
C4 C3 C2 119.2(3)
C4 C3 H3 120.4
C2 C3 H3 120.4
C3 C4 C5 120.3(3)
C3 C4 H4 119.9
C5 C4 H4 119.9
C6 C5 C4 120.5(3)
C6 C5 H5 119.8
C4 C5 H5 119.8
C5 C6 N1 118.8(3)
C5 C6 C7 122.3(3)
N1 C6 C7 118.9(3)
C6 C7 C8 112.1(2)
C6 C7 C13 110.5(2)
C8 C7 C13 110.6(3)
C6 C7 H7 107.8
C8 C7 H7 107.8
C13 C7 H7 107.8
C7 C8 C9 105.9(2)
C7 C8 H8A 110.6
C9 C8 H8A 110.6
C7 C8 H8B 110.6
C9 C8 H8B 110.6
H8A C8 H8B 108.7
C11 C9 C8 110.8(2)
C11 C9 C10 114.6(3)
C8 C9 C10 109.9(3)
C11 C9 H9 107.0
C8 C9 H9 107.0
C10 C9 H9 107.0
N1 C10 C9 114.4(2)
N1 C10 H10A 108.7
C9 C10 H10A 108.7
N1 C10 H10B 108.7
C9 C10 H10B 108.7
H10A C10 H10B 107.6
N12 C11 C9 112.2(3)
N12 C11 H11A 109.2
C9 C11 H11A 109.2
N12 C11 H11B 109.2
C9 C11 H11B 109.2
H11A C11 H11B 107.9
C11 N12 C13 114.6(3)
C11 N12 H12A 112(2)
C13 N12 H12A 108(2)
C11 N12 H12B 105(3)
C13 N12 H12B 104(3)
H12A N12 H12B 114(4)
N12 C13 C7 111.1(2)
N12 C13 H13A 107(2)
C7 C13 H13A 110(2)
N12 C13 H13B 108(2)
C7 C13 H13B 106.9(19)
H13A C13 H13B 113(3)
H1W1 O1W H1W2 91(4)
H2W1 O2W H2W2 112(6)
H3W1 O3W H3W2 114(4)

loop_
_geom_bond_atom_site_label_1
_geom_bond_atom_site_label_2
_geom_bond_distance
N1 C2 1.359(4)
N1 C6 1.374(3)
N1 C10 1.488(4)
C2 O2 1.314(3)
C2 C3 1.386(4)
O2 H2 0.88(6)
C3 C4 1.356(5)
C3 H3 0.9300
C4 C5 1.382(5)
C4 H4 0.9300
C5 C6 1.372(4)
C5 H5 0.9300
C6 C7 1.499(4)
C7 C8 1.515(5)
C7 C13 1.525(4)
C7 H7 0.9800
C8 C9 1.522(5)
C8 H8A 0.9700
C8 H8B 0.9700
C9 C11 1.519(5)
C9 C10 1.522(4)
C9 H9 0.9800
C10 H10A 0.9700
C10 H10B 0.9700
C11 N12 1.487(4)
C11 H11A 0.9700
C11 H11B 0.9700
N12 C13 1.491(4)
N12 H12A 0.86(4)
N12 H12B 0.83(4)
C13 H13A 0.99(4)
C13 H13B 0.92(4)
O1W H1W1 0.83(2)
O1W H1W2 0.83(2)
O2W H2W1 0.83(3)
O2W H2W2 0.82(3)
O3W H3W1 0.82(2)
O3W H3W2 0.84(2)

loop_
_geom_hbond_atom_site_label_D
_geom_hbond_atom_site_label_H
_geom_hbond_atom_site_label_A
_geom_hbond_site_symmetry_A
_geom_hbond_distance_DH
_geom_hbond_distance_HA
_geom_hbond_distance_DA
_geom_hbond_angle_DHA
O2 H2 O3W . 0.88(6) 1.61(6) 2.495(4) 174(5)
N12 H12A Cl1 . 0.86(4) 2.21(4) 3.060(3) 168(3)
N12 H12B Cl2 1_454 0.83(4) 2.27(5) 3.085(3) 167(4)
C13 H13B Cl1 1_455 0.92(4) 2.72(4) 3.433(3) 135(3)
O1W H1W1 Cl1 1_556 0.83(2) 2.37(3) 3.151(3) 158(4)
O1W H1W2 Cl2 2_657 0.83(2) 2.36(3) 3.169(3) 164(4)
O2W H2W1 Cl2 2_657 0.83(3) 2.32(3) 3.150(3) 172(6)
O2W H2W2 Cl1 2_656 0.82(3) 2.33(3) 3.132(4) 167(6)
O3W H3W1 O1W 1_655 0.82(2) 1.87(3) 2.694(4) 176(5)
O3W H3W2 O2W . 0.84(2) 1.85(3) 2.674(4) 168(5)

loop_
_geom_torsion_atom_site_label_1
_geom_torsion_atom_site_label_2
_geom_torsion_atom_site_label_3
_geom_torsion_atom_site_label_4
_geom_torsion
C6 N1 C2 O2 176.5(2)
C10 N1 C2 O2 -2.3(3)
C6 N1 C2 C3 -4.7(4)
C10 N1 C2 C3 176.5(2)
O2 C2 C3 C4 -178.4(3)
N1 C2 C3 C4 2.9(4)
C2 C3 C4 C5 0.8(5)
C3 C4 C5 C6 -2.8(5)
C4 C5 C6 N1 1.1(4)
C4 C5 C6 C7 -176.5(3)
C2 N1 C6 C5 2.7(4)
C10 N1 C6 C5 -178.6(3)
C2 N1 C6 C7 -179.6(2)
C10 N1 C6 C7 -0.9(4)
C5 C6 C7 C8 -153.6(3)
N1 C6 C7 C8 28.8(4)
C5 C6 C7 C13 82.5(3)
N1 C6 C7 C13 -95.1(3)
C6 C7 C8 C9 -60.1(3)
C13 C7 C8 C9 63.7(3)
C7 C8 C9 C11 -62.4(3)
C7 C8 C9 C10 65.4(3)
C2 N1 C10 C9 -174.7(2)
C6 N1 C10 C9 6.6(4)
C11 C9 C10 N1 86.2(3)
C8 C9 C10 N1 -39.4(3)
C8 C9 C11 N12 54.9(3)
C10 C9 C11 N12 -70.2(3)
C9 C11 N12 C13 -47.3(4)
C11 N12 C13 C7 48.1(4)
C6 C7 C13 N12 67.6(4)
C8 C7 C13 N12 -57.2(3)

_cod_database_fobs_code 2021292
